data_4340803
loop_
_publ_author_name
'Stopper, Ayellet'
'Press, Konstantin'
'Okuda, Jun'
'Goldberg, Israel'
'Kol, Moshe'

_publ_section_title
;
 Zirconium Complexes of Phenylene-Bridged {ONSO} Ligands: Coordination
 Chemistry and Stereoselective Polymerization of rac-Lactide.
;
_journal_issue 17
_journal_name_full 'Inorganic chemistry'
_journal_page_first 9140
_journal_page_last 9150
_journal_paper_doi 10.1021/ic501164c
_journal_volume 53
_journal_year 2014
_chemical_formula_moiety 'C40 H65 Hf N O4 S, O'
_chemical_formula_sum 'C40 H65 Hf N O5 S'
_chemical_formula_weight 850.48
_chemical_name_systematic
; 
 ? 
;
_space_group_IT_number 2
_symmetry_cell_setting triclinic
_symmetry_space_group_name_Hall '-P 1'
_symmetry_space_group_name_H-M 'P -1'
_atom_sites_solution_hydrogens geom
_atom_sites_solution_primary direct
_atom_sites_solution_secondary difmap
_audit_creation_method SHELXL-97
_cell_angle_alpha 91.226(4)
_cell_angle_beta 94.598(3)
_cell_angle_gamma 115.452(3)
_cell_formula_units_Z 2
_cell_length_a 8.9982(6)
_cell_length_b 10.1098(7)
_cell_length_c 28.470(2)
_cell_measurement_reflns_used 8638
_cell_measurement_temperature 110(2)
_cell_measurement_theta_max 26.37
_cell_measurement_theta_min 2.16
_cell_volume 2326.5(3)
_computing_cell_refinement 'Saint, Bruker-AXS'
_computing_data_collection 'Apex2, Bruker-AXS'
_computing_data_reduction 'Saint, Bruker-AXS'
_computing_structure_refinement 'SHELXL-97 (Sheldrick, 2008)'
_computing_structure_solution 'SHELXTL-2013 (Sheldrick, 2008)'
_diffrn_ambient_temperature 110(2)
_diffrn_detector_area_resol_mean 1.75
_diffrn_measured_fraction_theta_full 0.991
_diffrn_measured_fraction_theta_max 0.991
_diffrn_measurement_device_type 'ApexDuo, Bruker-AXS'
_diffrn_measurement_method '0.5 deg. \f and \w scans'
_diffrn_radiation_monochromator graphite
_diffrn_radiation_source 'fine-focus sealed tube'
_diffrn_radiation_type MoK\a
_diffrn_radiation_wavelength 0.71073
_diffrn_reflns_av_R_equivalents 0.0622
_diffrn_reflns_av_sigmaI/netI 0.0609
_diffrn_reflns_limit_h_max 10
_diffrn_reflns_limit_h_min -11
_diffrn_reflns_limit_k_max 12
_diffrn_reflns_limit_k_min -12
_diffrn_reflns_limit_l_max 35
_diffrn_reflns_limit_l_min -35
_diffrn_reflns_number 34204
_diffrn_reflns_theta_full 26.37
_diffrn_reflns_theta_max 26.37
_diffrn_reflns_theta_min 2.16
_diffrn_standards_number 0
_exptl_absorpt_coefficient_mu 2.322
_exptl_absorpt_correction_T_max 0.8010
_exptl_absorpt_correction_T_min 0.4970
_exptl_absorpt_correction_type multi-scan
_exptl_absorpt_process_details 'Sadabs, Bruker-AXS'
_exptl_crystal_colour colorless
_exptl_crystal_density_diffrn 1.214
_exptl_crystal_density_method 'not measured'
_exptl_crystal_description needles
_exptl_crystal_F_000 880
_exptl_crystal_size_max 0.35
_exptl_crystal_size_mid 0.20
_exptl_crystal_size_min 0.10
_platon_squeeze_details
;
Disordered pentane solvent
;
_refine_diff_density_max 1.628
_refine_diff_density_min -1.158
_refine_diff_density_rms 0.156
_refine_ls_extinction_method none
_refine_ls_goodness_of_fit_ref 1.097
_refine_ls_hydrogen_treatment constr
_refine_ls_matrix_type full
_refine_ls_number_parameters 482
_refine_ls_number_reflns 9443
_refine_ls_number_restraints 0
_refine_ls_restrained_S_all 1.097
_refine_ls_R_factor_all 0.0569
_refine_ls_R_factor_gt 0.0517
_refine_ls_shift/su_max 0.003
_refine_ls_shift/su_mean 0.000
_refine_ls_structure_factor_coef Fsqd
_refine_ls_weighting_details 'calc w=1/[\s^2^(Fo^2^)+(0.0530P)^2^+3.2737P] where P=(Fo^2^+2Fc^2^)/3'
_refine_ls_weighting_scheme calc
_refine_ls_wR_factor_gt 0.1303
_refine_ls_wR_factor_ref 0.1328
_reflns_number_gt 8638
_reflns_number_total 9443
_reflns_threshold_expression >2sigma(I)
_cod_data_source_file ic501164c_si_001.cif
_cod_data_source_block mk293sq
_cod_depositor_comments 'Adding full bibliography for 4340799--4340803.cif.'
_cod_database_code 4340803

loop_
_symmetry_equiv_pos_as_xyz
'x, y, z'
'-x, -y, -z'

loop_
_atom_site_label
_atom_site_type_symbol
_atom_site_fract_x
_atom_site_fract_y
_atom_site_fract_z
_atom_site_U_iso_or_equiv
_atom_site_adp_type
_atom_site_occupancy
_atom_site_symmetry_multiplicity
_atom_site_calc_flag
_atom_site_refinement_flags
_atom_site_disorder_assembly
_atom_site_disorder_group
Hf1 Hf 0.33106(3) 0.45593(3) 0.243283(9) 0.01981(9) Uani 1 1 d . . .
O2 O 0.3103(5) 0.5439(4) 0.17963(14) 0.0203(8) Uani 1 1 d . . .
O3 O 0.3152(5) 0.6102(4) 0.28544(14) 0.0191(8) Uani 1 1 d . . .
N4 N 0.6071(6) 0.6380(5) 0.24833(16) 0.0166(9) Uani 1 1 d . . .
S5 S 0.4922(2) 0.34537(17) 0.18938(6) 0.0276(3) Uani 1 1 d . . .
O6 O 0.4072(6) 0.3667(5) 0.29317(17) 0.0325(11) Uani 1 1 d . . .
O7 O 0.1102(5) 0.3044(5) 0.23037(17) 0.0334(11) Uani 1 1 d . . .
C8 C 0.4136(7) 0.7462(6) 0.12975(19) 0.0179(11) Uani 1 1 d . . .
C9 C 0.5866(7) 0.7652(6) 0.3205(2) 0.0176(11) Uani 1 1 d . . .
C10 C 0.1561(7) 0.6813(7) 0.3590(2) 0.0231(13) Uani 1 1 d . . .
C11 C 0.3225(7) 0.8269(7) 0.1526(2) 0.0216(12) Uani 1 1 d . . .
C12 C 0.3441(7) 0.7452(7) 0.35783(19) 0.0186(12) Uani 1 1 d . . .
C13 C 0.6694(7) 0.7356(6) 0.2827(2) 0.0172(11) Uani 1 1 d . . .
H13 H 0.7847 0.7965 0.2836 0.021 Uiso 1 1 calc R . .
C14 C 0.4113(6) 0.7034(6) 0.32061(19) 0.0156(11) Uani 1 1 d . . .
C15 C 0.4521(7) 0.8425(7) 0.3940(2) 0.0214(12) Uani 1 1 d . . .
H15 H 0.4062 0.8706 0.4192 0.026 Uiso 1 1 calc R . .
C16 C 0.7184(7) 0.6383(7) 0.2141(2) 0.0200(12) Uani 1 1 d . . .
H16A H 0.8335 0.7041 0.2265 0.024 Uiso 1 1 calc R . .
H16B H 0.6923 0.6774 0.1846 0.024 Uiso 1 1 calc R . .
C17 C 0.3946(8) 0.8800(7) 0.2037(2) 0.0266(13) Uani 1 1 d . . .
H17A H 0.5043 0.9625 0.2040 0.040 Uiso 1 1 calc R . .
H17B H 0.4041 0.7997 0.2203 0.040 Uiso 1 1 calc R . .
H17C H 0.3215 0.9119 0.2194 0.040 Uiso 1 1 calc R . .
C18 C -0.0370(7) 0.1750(7) 0.2200(2) 0.0269(14) Uani 1 1 d . . .
C19 C 0.5700(7) 0.6005(7) 0.0842(2) 0.0216(12) Uani 1 1 d . . .
H19 H 0.6189 0.5486 0.0679 0.026 Uiso 1 1 calc R . .
C20 C 0.5202(7) 0.8096(6) 0.09530(19) 0.0183(11) Uani 1 1 d . . .
H20 H 0.5373 0.9051 0.0868 0.022 Uiso 1 1 calc R . .
C21 C 0.6893(7) 0.8635(7) 0.3575(2) 0.0215(12) Uani 1 1 d . . .
H21 H 0.8058 0.9052 0.3566 0.026 Uiso 1 1 calc R . .
C22 C 0.6252(7) 0.9013(7) 0.3952(2) 0.0231(13) Uani 1 1 d . . .
C23 C 0.0829(8) 0.5134(8) 0.3618(2) 0.0301(14) Uani 1 1 d . . .
H23A H 0.1022 0.4695 0.3332 0.045 Uiso 1 1 calc R . .
H23B H -0.0363 0.4742 0.3643 0.045 Uiso 1 1 calc R . .
H23C H 0.1363 0.4896 0.3896 0.045 Uiso 1 1 calc R . .
C24 C 0.1082(8) 0.7446(9) 0.4019(2) 0.0344(16) Uani 1 1 d . . .
H24A H 0.1566 0.7227 0.4310 0.052 Uiso 1 1 calc R . .
H24B H -0.0125 0.7002 0.4016 0.052 Uiso 1 1 calc R . .
H24C H 0.1500 0.8512 0.4003 0.052 Uiso 1 1 calc R . .
C25 C 0.4675(7) 0.5322(6) 0.11871(19) 0.0203(12) Uani 1 1 d . . .
C26 C 0.3959(7) 0.6075(6) 0.14356(19) 0.0196(12) Uani 1 1 d . . .
C27 C 0.7053(8) 0.4861(7) 0.2031(2) 0.0295(14) Uani 1 1 d . . .
H27A H 0.7572 0.4574 0.2305 0.035 Uiso 1 1 calc R . .
H27B H 0.7685 0.4894 0.1759 0.035 Uiso 1 1 calc R . .
C28 C 0.6031(7) 0.7425(7) 0.07262(19) 0.0190(11) Uani 1 1 d . A .
C29 C 0.7357(8) 1.0073(8) 0.4366(2) 0.0307(15) Uani 1 1 d . . .
C30 C 0.4321(10) 0.3769(7) 0.1291(2) 0.0330(15) Uani 1 1 d . . .
H30A H 0.4890 0.3416 0.1072 0.040 Uiso 1 1 calc R . .
H30B H 0.3118 0.3155 0.1220 0.040 Uiso 1 1 calc R . .
C31 C 0.0760(8) 0.7185(8) 0.3143(2) 0.0314(15) Uani 1 1 d . . .
H31A H 0.1102 0.8246 0.3149 0.047 Uiso 1 1 calc R . .
H31B H -0.0447 0.6671 0.3135 0.047 Uiso 1 1 calc R . .
H31C H 0.1116 0.6873 0.2862 0.047 Uiso 1 1 calc R . .
C32 C 0.7274(7) 0.8228(7) 0.0375(2) 0.0227(12) Uani 1 1 d . . .
C33 C 0.4515(8) 0.2945(8) 0.3296(2) 0.0314(15) Uani 1 1 d . . .
C34 C 0.3372(9) 0.9606(8) 0.1248(2) 0.0324(15) Uani 1 1 d . . .
H34A H 0.2730 1.0064 0.1387 0.049 Uiso 1 1 calc R . .
H34B H 0.2943 0.9286 0.0918 0.049 Uiso 1 1 calc R . .
H34C H 0.4536 1.0319 0.1265 0.049 Uiso 1 1 calc R . .
C35 C 0.1354(8) 0.7221(8) 0.1509(3) 0.0362(16) Uani 1 1 d . . .
H35A H 0.0779 0.7728 0.1656 0.054 Uiso 1 1 calc R . .
H35B H 0.1209 0.6349 0.1680 0.054 Uiso 1 1 calc R . .
H35C H 0.0892 0.6923 0.1179 0.054 Uiso 1 1 calc R . .
C36 C -0.1352(11) 0.1927(10) 0.1760(3) 0.050(2) Uani 1 1 d . . .
H36A H -0.1499 0.2826 0.1803 0.075 Uiso 1 1 calc R . .
H36B H -0.2437 0.1080 0.1712 0.075 Uiso 1 1 calc R . .
H36C H -0.0747 0.1988 0.1484 0.075 Uiso 1 1 calc R . .
C37 C -0.1345(9) 0.1508(11) 0.2627(3) 0.054(2) Uani 1 1 d . . .
H37A H -0.0670 0.1455 0.2908 0.081 Uiso 1 1 calc R . .
H37B H -0.2356 0.0588 0.2574 0.081 Uiso 1 1 calc R . .
H37C H -0.1638 0.2326 0.2676 0.081 Uiso 1 1 calc R . .
C38 C 0.4902(17) 0.1786(13) 0.3076(4) 0.079(4) Uani 1 1 d . . .
H38A H 0.3950 0.1121 0.2862 0.119 Uiso 1 1 calc R . .
H38B H 0.5143 0.1229 0.3324 0.119 Uiso 1 1 calc R . .
H38C H 0.5866 0.2248 0.2898 0.119 Uiso 1 1 calc R . .
C39 C 0.3088(12) 0.2303(12) 0.3598(3) 0.059(3) Uani 1 1 d . . .
H39A H 0.2895 0.3097 0.3742 0.089 Uiso 1 1 calc R . .
H39B H 0.3357 0.1762 0.3846 0.089 Uiso 1 1 calc R . .
H39C H 0.2090 0.1635 0.3400 0.089 Uiso 1 1 calc R . .
C40 C 0.7084(14) 1.1425(12) 0.4391(4) 0.079(4) Uani 1 1 d . . .
H40A H 0.7350 1.1921 0.4096 0.118 Uiso 1 1 calc R . .
H40B H 0.7799 1.2084 0.4656 0.118 Uiso 1 1 calc R . .
H40C H 0.5924 1.1158 0.4437 0.118 Uiso 1 1 calc R . .
C41 C 0.0076(11) 0.0498(8) 0.2114(4) 0.057(2) Uani 1 1 d . . .
H41A H -0.0164 0.0182 0.1777 0.086 Uiso 1 1 calc R . .
H41B H -0.0575 -0.0322 0.2299 0.086 Uiso 1 1 calc R . .
H41C H 0.1257 0.0820 0.2208 0.086 Uiso 1 1 calc R . .
C42 C 0.5928(14) 0.4129(12) 0.3608(5) 0.097(5) Uani 1 1 d . . .
H42A H 0.6979 0.4314 0.3484 0.146 Uiso 1 1 calc R . .
H42B H 0.5938 0.3804 0.3930 0.146 Uiso 1 1 calc R . .
H42C H 0.5778 0.5034 0.3613 0.146 Uiso 1 1 calc R . .
C43 C 0.9172(10) 1.0456(12) 0.4338(3) 0.060(3) Uani 1 1 d . . .
H43A H 0.9570 1.1079 0.4074 0.090 Uiso 1 1 calc R . .
H43B H 0.9307 0.9553 0.4289 0.090 Uiso 1 1 calc R . .
H43C H 0.9811 1.0983 0.4633 0.090 Uiso 1 1 calc R . .
C44 C 0.6874(12) 0.9285(12) 0.4838(3) 0.061(3) Uani 1 1 d . . .
H44A H 0.7450 0.9989 0.5108 0.091 Uiso 1 1 calc R . .
H44B H 0.7195 0.8474 0.4850 0.091 Uiso 1 1 calc R . .
H44C H 0.5677 0.8901 0.4851 0.091 Uiso 1 1 calc R . .
C45A C 0.8772(17) 0.9478(15) 0.0642(4) 0.038(4) Uani 0.563(13) 1 d P A 1
H45A H 0.8470 1.0259 0.0738 0.058 Uiso 0.563(13) 1 calc PR A 1
H45B H 0.9668 0.9866 0.0437 0.058 Uiso 0.563(13) 1 calc PR A 1
H45C H 0.9140 0.9112 0.0922 0.058 Uiso 0.563(13) 1 calc PR A 1
C46A C 0.643(2) 0.878(2) -0.0015(5) 0.055(5) Uani 0.563(13) 1 d P A 1
H46A H 0.6149 0.9527 0.0122 0.083 Uiso 0.563(13) 1 calc PR A 1
H46B H 0.5421 0.7954 -0.0157 0.083 Uiso 0.563(13) 1 calc PR A 1
H46C H 0.7187 0.9201 -0.0257 0.083 Uiso 0.563(13) 1 calc PR A 1
C47A C 0.7895(17) 0.7230(15) 0.0111(5) 0.036(3) Uani 0.563(13) 1 d P A 1
H47A H 0.8791 0.7832 -0.0075 0.053 Uiso 0.563(13) 1 calc PR A 1
H47B H 0.6981 0.6501 -0.0100 0.053 Uiso 0.563(13) 1 calc PR A 1
H47C H 0.8305 0.6727 0.0341 0.053 Uiso 0.563(13) 1 calc PR A 1
C45B C 0.742(2) 0.9765(17) 0.0289(6) 0.032(4) Uani 0.437(13) 1 d P A 2
H45D H 0.7977 1.0415 0.0572 0.048 Uiso 0.437(13) 1 calc PR A 2
H45E H 0.6318 0.9719 0.0219 0.048 Uiso 0.437(13) 1 calc PR A 2
H45F H 0.8074 1.0146 0.0022 0.048 Uiso 0.437(13) 1 calc PR A 2
C46B C 0.9017(18) 0.841(2) 0.0587(6) 0.034(4) Uani 0.437(13) 1 d P A 2
H46D H 0.9754 0.8617 0.0336 0.050 Uiso 0.437(13) 1 calc PR A 2
H46E H 0.8908 0.7503 0.0730 0.050 Uiso 0.437(13) 1 calc PR A 2
H46F H 0.9480 0.9225 0.0829 0.050 Uiso 0.437(13) 1 calc PR A 2
C47B C 0.682(3) 0.734(2) -0.0088(6) 0.045(5) Uani 0.437(13) 1 d P A 2
H47D H 0.7638 0.7858 -0.0307 0.067 Uiso 0.437(13) 1 calc PR A 2
H47E H 0.5723 0.7215 -0.0221 0.067 Uiso 0.437(13) 1 calc PR A 2
H47F H 0.6799 0.6380 -0.0038 0.067 Uiso 0.437(13) 1 calc PR A 2
O48 O 0.1727(5) 0.9785(5) 0.28968(14) 0.0295(10) Uani 1 1 d . B 2

loop_
_atom_site_aniso_label
_atom_site_aniso_U_11
_atom_site_aniso_U_22
_atom_site_aniso_U_33
_atom_site_aniso_U_23
_atom_site_aniso_U_13
_atom_site_aniso_U_12
Hf1 0.02240(14) 0.01237(13) 0.01892(13) 0.00169(8) 0.00662(9) 0.00134(9)
O2 0.021(2) 0.019(2) 0.0161(19) 0.0009(16) 0.0048(15) 0.0039(17)
O3 0.0151(18) 0.019(2) 0.018(2) 0.0009(16) 0.0014(15) 0.0024(16)
N4 0.017(2) 0.016(2) 0.018(2) 0.0034(19) 0.0064(18) 0.0078(19)
S5 0.0431(9) 0.0120(7) 0.0276(8) 0.0032(6) 0.0126(7) 0.0103(7)
O6 0.042(3) 0.030(3) 0.032(3) 0.016(2) 0.016(2) 0.018(2)
O7 0.026(2) 0.018(2) 0.040(3) -0.002(2) 0.015(2) -0.0084(19)
C8 0.014(3) 0.020(3) 0.016(3) -0.004(2) -0.003(2) 0.005(2)
C9 0.017(3) 0.015(3) 0.020(3) 0.002(2) 0.003(2) 0.006(2)
C10 0.024(3) 0.032(4) 0.020(3) 0.000(2) 0.006(2) 0.018(3)
C11 0.015(3) 0.021(3) 0.028(3) 0.004(2) 0.005(2) 0.006(2)
C12 0.018(3) 0.023(3) 0.016(3) 0.009(2) 0.002(2) 0.010(2)
C13 0.016(3) 0.013(3) 0.022(3) 0.002(2) 0.003(2) 0.005(2)
C14 0.016(3) 0.011(3) 0.018(3) 0.001(2) 0.000(2) 0.003(2)
C15 0.025(3) 0.026(3) 0.019(3) -0.001(2) 0.002(2) 0.016(3)
C16 0.020(3) 0.019(3) 0.020(3) 0.002(2) 0.009(2) 0.006(2)
C17 0.035(3) 0.020(3) 0.022(3) -0.003(2) 0.005(3) 0.009(3)
C18 0.013(3) 0.018(3) 0.043(4) 0.003(3) 0.005(2) 0.000(2)
C19 0.028(3) 0.017(3) 0.017(3) -0.005(2) 0.002(2) 0.008(2)
C20 0.019(3) 0.014(3) 0.017(3) 0.000(2) -0.004(2) 0.004(2)
C21 0.021(3) 0.025(3) 0.021(3) -0.002(2) 0.000(2) 0.013(3)
C22 0.022(3) 0.025(3) 0.021(3) -0.003(2) 0.001(2) 0.009(3)
C23 0.022(3) 0.031(4) 0.034(4) 0.004(3) 0.009(3) 0.007(3)
C24 0.028(3) 0.042(4) 0.034(4) -0.008(3) 0.008(3) 0.016(3)
C25 0.026(3) 0.012(3) 0.014(3) -0.002(2) 0.000(2) 0.000(2)
C26 0.019(3) 0.016(3) 0.014(3) -0.001(2) -0.002(2) -0.002(2)
C27 0.037(4) 0.023(3) 0.034(4) 0.004(3) 0.013(3) 0.016(3)
C28 0.019(3) 0.020(3) 0.013(3) 0.001(2) 0.003(2) 0.004(2)
C29 0.031(3) 0.039(4) 0.024(3) -0.011(3) -0.007(3) 0.019(3)
C30 0.053(4) 0.016(3) 0.026(3) -0.002(3) 0.007(3) 0.011(3)
C31 0.026(3) 0.037(4) 0.037(4) 0.004(3) 0.001(3) 0.019(3)
C32 0.027(3) 0.022(3) 0.017(3) 0.003(2) 0.008(2) 0.008(3)
C33 0.030(3) 0.032(4) 0.030(3) 0.009(3) 0.005(3) 0.010(3)
C34 0.038(4) 0.036(4) 0.033(4) 0.010(3) 0.009(3) 0.024(3)
C35 0.018(3) 0.037(4) 0.049(4) 0.003(3) 0.005(3) 0.008(3)
C36 0.062(5) 0.055(6) 0.045(5) 0.009(4) 0.009(4) 0.036(5)
C37 0.023(4) 0.066(6) 0.050(5) 0.006(4) 0.011(3) -0.004(4)
C38 0.138(11) 0.086(8) 0.071(7) 0.038(6) 0.047(7) 0.094(9)
C39 0.071(6) 0.073(7) 0.044(5) 0.039(5) 0.019(4) 0.037(5)
C40 0.089(8) 0.067(7) 0.086(8) -0.048(6) -0.058(6) 0.052(6)
C41 0.056(5) 0.015(4) 0.099(8) 0.002(4) 0.016(5) 0.013(4)
C42 0.069(7) 0.049(6) 0.141(12) 0.021(7) -0.061(8) 0.006(5)
C43 0.038(4) 0.073(7) 0.062(6) -0.037(5) -0.016(4) 0.022(5)
C44 0.064(6) 0.090(8) 0.021(4) -0.005(4) -0.008(4) 0.030(5)
C45A 0.048(8) 0.032(8) 0.027(6) 0.009(5) 0.028(6) 0.006(6)
C46A 0.079(12) 0.086(13) 0.029(7) 0.028(8) 0.022(7) 0.058(11)
C47A 0.039(7) 0.033(7) 0.036(7) 0.000(6) 0.013(6) 0.015(6)
C45B 0.040(9) 0.024(8) 0.029(8) 0.015(7) 0.015(7) 0.009(7)
C46B 0.028(8) 0.044(11) 0.031(8) 0.016(7) 0.011(6) 0.016(7)
C47B 0.069(13) 0.032(10) 0.019(8) -0.004(7) 0.014(8) 0.006(9)
O48 0.024(2) 0.040(3) 0.015(2) -0.0018(19) -0.0035(17) 0.007(2)

loop_
_atom_type_symbol
_atom_type_description
_atom_type_scat_dispersion_real
_atom_type_scat_dispersion_imag
_atom_type_scat_source
C C 0.0033 0.0016 'International Tables Vol C Tables 4.2.6.8 and 6.1.1.4'
H H 0.0000 0.0000 'International Tables Vol C Tables 4.2.6.8 and 6.1.1.4'
N N 0.0061 0.0033 'International Tables Vol C Tables 4.2.6.8 and 6.1.1.4'
O O 0.0106 0.0060 'International Tables Vol C Tables 4.2.6.8 and 6.1.1.4'
S S 0.1246 0.1234 'International Tables Vol C Tables 4.2.6.8 and 6.1.1.4'
Hf Hf -0.5830 6.1852 'International Tables Vol C Tables 4.2.6.8 and 6.1.1.4'

loop_
_geom_angle_atom_site_label_1
_geom_angle_atom_site_label_2
_geom_angle_atom_site_label_3
_geom_angle
O7 Hf1 O6 98.3(2)
O7 Hf1 O3 106.14(18)
O6 Hf1 O3 95.76(18)
O7 Hf1 O2 90.51(19)
O6 Hf1 O2 161.32(18)
O3 Hf1 O2 97.56(16)
O7 Hf1 N4 172.26(18)
O6 Hf1 N4 85.96(18)
O3 Hf1 N4 79.71(16)
O2 Hf1 N4 83.61(16)
O7 Hf1 S5 99.57(15)
O6 Hf1 S5 83.02(14)
O3 Hf1 S5 154.14(12)
O2 Hf1 S5 79.28(12)
N4 Hf1 S5 74.44(12)
C26 O2 Hf1 142.3(4)
C14 O3 Hf1 135.4(3)
C13 N4 C16 116.5(5)
C13 N4 Hf1 122.1(4)
C16 N4 Hf1 121.2(4)
C30 S5 C27 104.7(3)
C30 S5 Hf1 103.2(2)
C27 S5 Hf1 100.1(2)
C33 O6 Hf1 176.1(4)
C18 O7 Hf1 168.9(4)
C20 C8 C26 117.0(5)
C20 C8 C11 121.2(5)
C26 C8 C11 121.8(5)
C21 C9 C14 120.3(5)
C21 C9 C13 116.1(5)
C14 C9 C13 123.6(5)
C12 C10 C24 112.0(5)
C12 C10 C23 110.0(5)
C24 C10 C23 107.9(5)
C12 C10 C31 110.2(5)
C24 C10 C31 107.1(5)
C23 C10 C31 109.4(5)
C17 C11 C34 108.5(5)
C17 C11 C8 110.8(5)
C34 C11 C8 110.8(5)
C17 C11 C35 110.1(5)
C34 C11 C35 107.0(5)
C8 C11 C35 109.5(5)
C15 C12 C14 118.5(5)
C15 C12 C10 121.2(5)
C14 C12 C10 120.3(5)
N4 C13 C9 128.4(5)
O3 C14 C12 121.3(5)
O3 C14 C9 119.8(5)
C12 C14 C9 118.8(5)
C12 C15 C22 123.4(5)
N4 C16 C27 112.1(5)
O7 C18 C41 108.5(6)
O7 C18 C37 107.1(6)
C41 C18 C37 110.6(7)
O7 C18 C36 109.6(6)
C41 C18 C36 110.2(7)
C37 C18 C36 110.9(6)
C25 C19 C28 121.8(5)
C28 C20 C8 124.3(5)
C22 C21 C9 121.5(5)
C21 C22 C15 117.4(5)
C21 C22 C29 122.5(5)
C15 C22 C29 120.1(5)
C19 C25 C26 120.1(5)
C19 C25 C30 119.8(6)
C26 C25 C30 120.1(5)
O2 C26 C25 118.6(5)
O2 C26 C8 121.7(5)
C25 C26 C8 119.7(5)
C16 C27 S5 113.8(4)
C19 C28 C20 116.6(5)
C19 C28 C32 121.9(5)
C20 C28 C32 121.5(5)
C40 C29 C43 110.9(8)
C40 C29 C22 110.8(6)
C43 C29 C22 111.8(6)
C40 C29 C44 108.1(8)
C43 C29 C44 106.7(7)
C22 C29 C44 108.4(6)
C25 C30 S5 117.0(4)
C47B C32 C45A 139.0(10)
C47B C32 C45B 109.1(11)
C45A C32 C45B 64.9(9)
C47B C32 C28 110.2(8)
C45A C32 C28 108.8(6)
C45B C32 C28 113.5(7)
C47B C32 C46A 65.4(11)
C45A C32 C46A 112.2(10)
C45B C32 C46A 49.0(9)
C28 C32 C46A 109.3(7)
C47B C32 C47A 43.5(10)
C45A C32 C47A 107.9(8)
C45B C32 C47A 131.9(9)
C28 C32 C47A 113.6(7)
C46A C32 C47A 105.1(9)
C47B C32 C46B 109.0(12)
C45A C32 C46B 45.7(9)
C45B C32 C46B 107.1(10)
C28 C32 C46B 107.7(7)
C46A C32 C46B 141.9(10)
C47A C32 C46B 66.9(9)
O6 C33 C38 108.4(6)
O6 C33 C39 108.3(6)
C38 C33 C39 112.0(8)
O6 C33 C42 106.4(6)
C38 C33 C42 115.5(9)
C39 C33 C42 106.0(9)

loop_
_geom_bond_atom_site_label_1
_geom_bond_atom_site_label_2
_geom_bond_distance
Hf1 O7 1.917(4)
Hf1 O6 1.932(4)
Hf1 O3 2.008(4)
Hf1 O2 2.066(4)
Hf1 N4 2.362(5)
Hf1 S5 2.7173(16)
O2 C26 1.338(7)
O3 C14 1.326(7)
N4 C13 1.281(7)
N4 C16 1.452(7)
S5 C30 1.832(7)
S5 C27 1.834(7)
O6 C33 1.408(8)
O7 C18 1.408(7)
C8 C20 1.393(8)
C8 C26 1.410(8)
C8 C11 1.548(8)
C9 C21 1.400(8)
C9 C14 1.425(8)
C9 C13 1.452(8)
C10 C12 1.534(8)
C10 C24 1.540(8)
C10 C23 1.541(9)
C10 C31 1.545(8)
C11 C17 1.530(8)
C11 C34 1.542(9)
C11 C35 1.553(8)
C12 C15 1.396(8)
C12 C14 1.404(8)
C15 C22 1.406(8)
C16 C27 1.516(8)
C18 C41 1.503(10)
C18 C37 1.520(10)
C18 C36 1.532(10)
C19 C25 1.387(8)
C19 C28 1.388(8)
C20 C28 1.388(8)
C21 C22 1.378(8)
C22 C29 1.540(8)
C25 C26 1.402(8)
C25 C30 1.504(9)
C28 C32 1.530(8)
C29 C40 1.489(11)
C29 C43 1.518(10)
C29 C44 1.572(11)
C32 C47B 1.501(16)
C32 C45A 1.523(15)
C32 C45B 1.527(16)
C32 C46A 1.539(14)
C32 C47A 1.554(13)
C32 C46B 1.566(16)
C33 C38 1.497(11)
C33 C39 1.515(11)
C33 C42 1.518(12)

loop_
_platon_squeeze_void_nr
_platon_squeeze_void_average_x
_platon_squeeze_void_average_y
_platon_squeeze_void_average_z
_platon_squeeze_void_volume
_platon_squeeze_void_count_electrons
_platon_squeeze_void_content
1 0.000 0.500 0.000 176 55 ' '
2 0.009 0.500 0.500 185 54 ' '
